data_1570973
loop_
_publ_author_name
'Wang, Xiyu'
'Yang, Guo-Ping'
'Wang, Yao-Yu'

_publ_section_title
;
 Catalytic comparison of cyanosilylation/Knoevenagel condensation
 reactions by Pb-based heterometallic organic frameworks with different
 second metal ions
;
_journal_issue 6
_journal_name_full 'Catalysis Science &amp; Technology'
_journal_page_first 1613
_journal_page_last 1621
_journal_paper_doi 10.1039/D3CY01549A
_journal_volume 14
_journal_year 2024
_chemical_formula_moiety 'C9 H5 Mn0.5 N4 O5 Pb'
_chemical_formula_sum 'C9 H5 Mn0.5 N4 O5 Pb'
_chemical_formula_weight 483.83
_space_group_crystal_system monoclinic
_space_group_IT_number 15
_space_group_name_Hall '-C 2yc'
_space_group_name_H-M_alt 'C 1 2/c 1'
_atom_sites_solution_hydrogens mixed
_atom_sites_solution_primary iterative
_audit_creation_date 2023-05-31
_audit_creation_method
;
Olex2 1.3
(compiled 2020.11.12 svn.r5f609507 for OlexSys, GUI svn.r6408)
;
_audit_update_record
;
2023-08-28 deposited with the CCDC.	2024-02-01 downloaded from the CCDC.
;
_cell_angle_alpha 90
_cell_angle_beta 120.864(4)
_cell_angle_gamma 90
_cell_formula_units_Z 8
_cell_length_a 26.1891(17)
_cell_length_b 7.1383(4)
_cell_length_c 14.0543(11)
_cell_measurement_reflns_used 9924
_cell_measurement_temperature 210.0
_cell_measurement_theta_max 25.38
_cell_measurement_theta_min 2.90
_cell_volume 2255.3(3)
_computing_cell_refinement 'SAINT V8.38A (Bruker, 2018)'
_computing_data_reduction 'SAINT V8.38A (Bruker, 2018)'
_computing_molecular_graphics 'Olex2 1.3 (Dolomanov et al., 2009)'
_computing_publication_material 'Olex2 1.3 (Dolomanov et al., 2009)'
_computing_structure_refinement 'SHELXL 2018/3 (Sheldrick, 2015)'
_computing_structure_solution 'olex2.solve 1.3 (Bourhis et al., 2015)'
_diffrn_ambient_temperature 210.0
_diffrn_measured_fraction_theta_full 0.998
_diffrn_measured_fraction_theta_max 0.998
_diffrn_measurement_device_type 'Bruker APEX-II CCD'
_diffrn_measurement_method '\f and \w scans'
_diffrn_radiation_type MoK\a
_diffrn_radiation_wavelength 0.71073
_diffrn_reflns_av_R_equivalents 0.0490
_diffrn_reflns_av_unetI/netI 0.0284
_diffrn_reflns_Laue_measured_fraction_full 0.998
_diffrn_reflns_Laue_measured_fraction_max 0.998
_diffrn_reflns_limit_h_max 31
_diffrn_reflns_limit_h_min -31
_diffrn_reflns_limit_k_max 8
_diffrn_reflns_limit_k_min -8
_diffrn_reflns_limit_l_max 16
_diffrn_reflns_limit_l_min -16
_diffrn_reflns_number 16442
_diffrn_reflns_point_group_measured_fraction_full 0.998
_diffrn_reflns_point_group_measured_fraction_max 0.998
_diffrn_reflns_theta_full 25.242
_diffrn_reflns_theta_max 25.372
_diffrn_reflns_theta_min 2.900
_diffrn_source_current 1.4
_diffrn_source_power 0.07
_diffrn_source_voltage 50.0
_diffrn_standards_number 0
_exptl_absorpt_coefficient_mu 15.522
_exptl_absorpt_correction_T_max 1
_exptl_absorpt_correction_T_min 0.3498
_exptl_absorpt_correction_type multi-scan
_exptl_absorpt_process_details
;
SADABS-2016/2 (Bruker,2016/2) was used for absorption correction.
wR2(int) was 0.1483 before and 0.0740 after correction.
The Ratio of minimum to maximum transmission is 0.4694.
The \l/2 correction factor is Not present.
;
_exptl_crystal_colour 'clear light colourless'
_exptl_crystal_colour_lustre clear
_exptl_crystal_colour_modifier light
_exptl_crystal_colour_primary colourless
_exptl_crystal_density_diffrn 2.850
_exptl_crystal_description block
_exptl_crystal_F_000 1772
_exptl_crystal_size_max 2
_exptl_crystal_size_mid 2
_exptl_crystal_size_min 2
_refine_diff_density_max 1.437
_refine_diff_density_min -1.361
_refine_diff_density_rms 0.209
_refine_ls_extinction_method none
_refine_ls_goodness_of_fit_ref 1.142
_refine_ls_hydrogen_treatment constr
_refine_ls_matrix_type full
_refine_ls_number_parameters 180
_refine_ls_number_reflns 2067
_refine_ls_number_restraints 1
_refine_ls_restrained_S_all 1.142
_refine_ls_R_factor_all 0.0226
_refine_ls_R_factor_gt 0.0213
_refine_ls_shift/su_max 0.000
_refine_ls_shift/su_mean 0.000
_refine_ls_structure_factor_coef Fsqd
_refine_ls_weighting_details 'w=1/[\s^2^(Fo^2^)+(0.0277P)^2^+10.5744P] where P=(Fo^2^+2Fc^2^)/3'
_refine_ls_weighting_scheme calc
_refine_ls_wR_factor_gt 0.0563
_refine_ls_wR_factor_ref 0.0571
_reflns_Friedel_coverage 0.000
_reflns_number_gt 1973
_reflns_number_total 2067
_reflns_threshold_expression 'I > 2\s(I)'
_cod_data_source_file d3cy01549a2.cif
_cod_data_source_block mo_5wxy_0m_a
_cod_depositor_comments 'Adding full bibliography for 1570973--1570975.cif.'
_cod_original_formula_sum 'C9 H5 Mn0.50 N4 O5 Pb'
_cod_database_code 1570973
_shelx_shelxl_version_number 2018/3
_shelx_space_group_comment
;
The symmetry employed for this shelxl refinement is uniquely defined
by the following loop, which should always be used as a source of
symmetry information in preference to the above space-group names.
They are only intended as comments.
;
_shelx_estimated_absorpt_t_max 0.013
_shelx_estimated_absorpt_t_min 0.013
_olex2_refinement_description
;
1. Fixed Uiso
 At 1.2 times of:
  All C(H) groups
 At 1.5 times of:
  All O(H,H) groups
2. Restrained distances
 Mn1-H5A \\sim Mn1-H5B
 with sigma of 0.02
3.a Free rotating group:
 O5(H5A,H5B)
3.b Aromatic/amide H refined with riding coordinates:
 C2(H2), C3(H3), C6(H6)
;
_olex2_submission_special_instructions 'No special instructions were received'

loop_
_space_group_symop_operation_xyz
'x, y, z'
'-x, y, -z+1/2'
'x+1/2, y+1/2, z'
'-x+1/2, y+1/2, -z+1/2'
'-x, -y, -z'
'x, -y, z-1/2'
'-x+1/2, -y+1/2, -z'
'x+1/2, -y+1/2, z-1/2'

loop_
_atom_site_label
_atom_site_type_symbol
_atom_site_fract_x
_atom_site_fract_y
_atom_site_fract_z
_atom_site_U_iso_or_equiv
_atom_site_adp_type
_atom_site_occupancy
_atom_site_site_symmetry_order
_atom_site_calc_flag
_atom_site_refinement_flags_posn
_atom_site_refinement_flags_adp
_atom_site_refinement_flags_occupancy
_atom_site_disorder_assembly
_atom_site_disorder_group
Pb1 Pb 0.06117(2) 0.13605(2) 0.17500(2) 0.01595(9) Uani 1 1 d . . . . .
Mn1 Mn 0.500000 0.80189(13) 0.750000 0.0146(2) Uani 1 2 d DS T P . .
O1 O 0.16148(17) 0.1650(5) 0.2369(3) 0.0277(9) Uani 1 1 d . . . . .
O2 O 0.14360(17) 0.3416(5) 0.3445(3) 0.0288(9) Uani 1 1 d . . . . .
O3 O 0.44961(16) 0.5863(5) 0.5070(3) 0.0249(8) Uani 1 1 d . . . . .
O4 O 0.44040(16) 0.5712(5) 0.6540(3) 0.0225(7) Uani 1 1 d . . . . .
O5 O 0.5578(2) 1.0068(7) 0.8672(3) 0.0433(12) Uani 1 1 d G . . . .
H5A H 0.589425 1.024765 0.864458 0.065 Uiso 1 1 d DG U . . .
H5B H 0.570539 0.973606 0.934572 0.065 Uiso 1 1 d DG U . . .
N1 N 0.40940(18) 0.3086(6) 0.3305(3) 0.0184(8) Uani 1 1 d . . . . .
N2 N 0.44311(18) 0.1691(6) 0.3274(3) 0.0180(9) Uani 1 1 d . . . . .
N3 N 0.43698(19) 0.0215(6) 0.3753(3) 0.0204(9) Uani 1 1 d . . . . .
N4 N 0.3991(2) 0.0600(6) 0.4106(4) 0.0211(9) Uani 1 1 d . . . . .
C1 C 0.2407(2) 0.3520(6) 0.3726(4) 0.0173(10) Uani 1 1 d . . . . .
C2 C 0.2577(2) 0.4928(7) 0.4508(4) 0.0207(10) Uani 1 1 d . . . . .
H2 H 0.229627 0.546560 0.465459 0.025 Uiso 1 1 calc R U . . .
C3 C 0.3159(2) 0.5541(7) 0.5073(4) 0.0210(10) Uani 1 1 d . . . . .
H3 H 0.327532 0.648253 0.561331 0.025 Uiso 1 1 calc R U . . .
C4 C 0.3578(2) 0.4774(6) 0.4848(4) 0.0158(9) Uani 1 1 d . . . . .
C5 C 0.3407(2) 0.3357(6) 0.4057(4) 0.0148(10) Uani 1 1 d . . . . .
C6 C 0.2821(2) 0.2730(6) 0.3508(4) 0.0167(10) Uani 1 1 d . . . . .
H6 H 0.270415 0.176097 0.298409 0.020 Uiso 1 1 calc R U . . .
C7 C 0.3833(2) 0.2402(6) 0.3821(4) 0.0141(9) Uani 1 1 d . . . . .
C8 C 0.1781(2) 0.2838(7) 0.3147(4) 0.0188(10) Uani 1 1 d . . . . .
C9 C 0.4197(2) 0.5497(6) 0.5512(4) 0.0175(10) Uani 1 1 d . . . . .

loop_
_atom_site_aniso_label
_atom_site_aniso_U_11
_atom_site_aniso_U_22
_atom_site_aniso_U_33
_atom_site_aniso_U_23
_atom_site_aniso_U_13
_atom_site_aniso_U_12
Pb1 0.01314(13) 0.01635(13) 0.01915(13) -0.00115(6) 0.00886(10) -0.00160(6)
Mn1 0.0128(5) 0.0105(4) 0.0196(5) 0.000 0.0077(4) 0.000
O1 0.017(2) 0.0288(19) 0.037(2) -0.0120(17) 0.0142(19) -0.0058(15)
O2 0.019(2) 0.041(2) 0.029(2) -0.0055(16) 0.0143(19) 0.0005(16)
O3 0.0169(19) 0.041(2) 0.0189(18) -0.0055(16) 0.0108(16) -0.0071(16)
O4 0.0187(19) 0.0307(19) 0.0156(17) -0.0034(15) 0.0071(16) -0.0037(15)
O5 0.048(3) 0.064(3) 0.033(2) -0.022(2) 0.031(2) -0.035(2)
N1 0.018(2) 0.0167(19) 0.022(2) 0.0008(17) 0.0118(19) 0.0026(17)
N2 0.020(2) 0.0149(19) 0.020(2) 0.0000(15) 0.012(2) 0.0042(16)
N3 0.025(2) 0.018(2) 0.025(2) 0.0015(17) 0.017(2) 0.0051(17)
N4 0.029(3) 0.016(2) 0.030(2) 0.0034(17) 0.023(2) 0.0067(18)
C1 0.017(3) 0.018(2) 0.019(3) 0.0010(17) 0.011(2) -0.0019(18)
C2 0.013(2) 0.028(3) 0.024(3) -0.002(2) 0.011(2) 0.003(2)
C3 0.022(3) 0.024(3) 0.018(2) -0.006(2) 0.011(2) -0.001(2)
C4 0.013(2) 0.020(2) 0.012(2) 0.0019(18) 0.005(2) 0.0020(19)
C5 0.019(3) 0.014(2) 0.015(2) 0.0029(17) 0.011(2) 0.0030(18)
C6 0.018(3) 0.017(2) 0.016(2) -0.0025(18) 0.010(2) 0.0003(19)
C7 0.014(2) 0.015(2) 0.013(2) -0.0022(17) 0.007(2) 0.0012(18)
C8 0.015(3) 0.020(2) 0.020(2) 0.0035(19) 0.008(2) 0.003(2)
C9 0.017(3) 0.016(2) 0.016(2) -0.0037(18) 0.006(2) 0.0019(19)

loop_
_atom_type_symbol
_atom_type_description
_atom_type_scat_dispersion_real
_atom_type_scat_dispersion_imag
_atom_type_scat_source
C C 0.0033 0.0016 'International Tables Vol C Tables 4.2.6.8 and 6.1.1.4'
H H 0.0000 0.0000 'International Tables Vol C Tables 4.2.6.8 and 6.1.1.4'
Mn Mn 0.3368 0.7283 'International Tables Vol C Tables 4.2.6.8 and 6.1.1.4'
N N 0.0061 0.0033 'International Tables Vol C Tables 4.2.6.8 and 6.1.1.4'
O O 0.0106 0.0060 'International Tables Vol C Tables 4.2.6.8 and 6.1.1.4'
Pb Pb -3.3944 10.1111 'International Tables Vol C Tables 4.2.6.8 and 6.1.1.4'

loop_
_geom_angle_atom_site_label_1
_geom_angle_atom_site_label_2
_geom_angle_atom_site_label_3
_geom_angle
_geom_angle_site_symmetry_1
_geom_angle_site_symmetry_3
_geom_angle_publ_flag
O1 Pb1 O2 51.46(12) . . ?
O1 Pb1 O3 84.60(13) . 4_545 ?
O1 Pb1 N1 77.55(13) . 4_545 ?
O3 Pb1 O2 127.93(12) 4_545 . ?
O3 Pb1 N1 72.61(13) 4_545 4_545 ?
N1 Pb1 O2 114.98(13) 4_545 . ?
O4 Mn1 O4 82.66(19) . 2_656 ?
O4 Mn1 N2 85.88(14) . 6_566 ?
O4 Mn1 N2 85.88(14) 2_656 5_666 ?
O4 Mn1 N2 102.08(14) . 5_666 ?
O4 Mn1 N2 102.09(14) 2_656 6_566 ?
O5 Mn1 O4 170.22(14) 2_656 2_656 ?
O5 Mn1 O4 170.22(14) . . ?
O5 Mn1 O4 92.33(17) . 2_656 ?
O5 Mn1 O4 92.33(17) 2_656 . ?
O5 Mn1 O5 93.8(3) 2_656 . ?
O5 Mn1 N2 86.98(15) . 6_566 ?
O5 Mn1 N2 85.85(15) 2_656 6_566 ?
O5 Mn1 N2 85.85(15) . 5_666 ?
O5 Mn1 N2 86.98(15) 2_656 5_666 ?
N2 Mn1 N2 169.5(2) 6_566 5_666 ?
C8 O1 Pb1 101.8(3) . . ?
C8 O2 Pb1 85.0(3) . . ?
C9 O3 Pb1 141.5(3) . 4 ?
C9 O4 Mn1 123.1(3) . . ?
Mn1 O5 H5A 112.6 . . ?
Mn1 O5 H5B 112.4 . . ?
H5A O5 H5B 104.5 . . ?
N2 N1 Pb1 118.5(3) . 4 ?
C7 N1 Pb1 128.6(3) . 4 ?
C7 N1 N2 106.2(4) . . ?
N1 N2 Mn1 123.6(3) . 5_666 ?
N3 N2 Mn1 127.5(3) . 5_666 ?
N3 N2 N1 108.9(4) . . ?
N2 N3 Pb1 129.1(3) . 4_545 ?
N2 N3 N4 109.6(4) . . ?
N4 N3 Pb1 113.5(3) . 4_545 ?
N3 N4 C7 104.9(4) . . ?
C2 C1 C6 120.1(5) . . ?
C2 C1 C8 119.1(4) . . ?
C6 C1 C8 120.8(4) . . ?
C1 C2 H2 120.1 . . ?
C3 C2 C1 119.8(4) . . ?
C3 C2 H2 120.1 . . ?
C2 C3 H3 119.7 . . ?
C2 C3 C4 120.6(4) . . ?
C4 C3 H3 119.7 . . ?
C3 C4 C9 116.8(4) . . ?
C5 C4 C3 119.6(4) . . ?
C5 C4 C9 123.5(4) . . ?
C4 C5 C7 122.7(4) . . ?
C6 C5 C4 119.2(4) . . ?
C6 C5 C7 118.1(4) . . ?
C1 C6 C5 120.7(4) . . ?
C1 C6 H6 119.6 . . ?
C5 C6 H6 119.6 . . ?
N1 C7 N4 110.5(4) . . ?
N1 C7 C5 127.9(4) . . ?
N4 C7 C5 121.6(4) . . ?
O1 C8 C1 118.9(4) . . ?
O2 C8 O1 121.5(5) . . ?
O2 C8 C1 119.5(4) . . ?
O3 C9 O4 122.1(5) . . ?
O3 C9 C4 121.2(4) . . ?
O4 C9 C4 116.7(4) . . ?

loop_
_geom_bond_atom_site_label_1
_geom_bond_atom_site_label_2
_geom_bond_distance
_geom_bond_site_symmetry_2
_geom_bond_publ_flag
Pb1 O1 2.314(4) . ?
Pb1 O2 2.685(4) . ?
Pb1 O3 2.451(3) 4_545 ?
Pb1 N1 2.475(4) 4_545 ?
Mn1 O4 2.193(4) . ?
Mn1 O4 2.193(4) 2_656 ?
Mn1 O5 2.141(4) . ?
Mn1 O5 2.141(4) 2_656 ?
Mn1 N2 2.260(4) 5_666 ?
Mn1 N2 2.260(4) 6_566 ?
O1 C8 1.271(6) . ?
O2 C8 1.245(6) . ?
O3 C9 1.251(6) . ?
O4 C9 1.264(6) . ?
O5 H5A 0.8593 . ?
O5 H5B 0.8601 . ?
N1 N2 1.346(6) . ?
N1 C7 1.319(6) . ?
N2 N3 1.304(6) . ?
N3 N4 1.346(5) . ?
N4 C7 1.348(6) . ?
C1 C2 1.384(7) . ?
C1 C6 1.388(7) . ?
C1 C8 1.489(7) . ?
C2 H2 0.9400 . ?
C2 C3 1.380(7) . ?
C3 H3 0.9400 . ?
C3 C4 1.400(7) . ?
C4 C5 1.396(7) . ?
C4 C9 1.489(7) . ?
C5 C6 1.390(7) . ?
C5 C7 1.483(6) . ?
C6 H6 0.9400 . ?

loop_
_geom_torsion_atom_site_label_1
_geom_torsion_atom_site_label_2
_geom_torsion_atom_site_label_3
_geom_torsion_atom_site_label_4
_geom_torsion
_geom_torsion_site_symmetry_1
_geom_torsion_site_symmetry_2
_geom_torsion_site_symmetry_3
_geom_torsion_site_symmetry_4
_geom_torsion_publ_flag
Pb1 O1 C8 O2 5.3(5) . . . . ?
Pb1 O1 C8 C1 -175.9(3) . . . . ?
Pb1 O2 C8 O1 -4.5(5) . . . . ?
Pb1 O2 C8 C1 176.7(4) . . . . ?
Pb1 O3 C9 O4 -165.4(4) 4 . . . ?
Pb1 O3 C9 C4 14.9(8) 4 . . . ?
Pb1 N1 N2 Mn1 -25.8(4) 4 . . 5_666 ?
Pb1 N1 N2 N3 154.1(3) 4 . . . ?
Pb1 N1 C7 N4 -150.9(3) 4 . . . ?
Pb1 N1 C7 C5 31.0(7) 4 . . . ?
Pb1 N3 N4 C7 -152.8(3) 4_545 . . . ?
Mn1 O4 C9 O3 36.5(6) . . . . ?
Mn1 O4 C9 C4 -143.8(3) . . . . ?
Mn1 N2 N3 Pb1 -33.5(6) 5_666 . . 4_545 ?
Mn1 N2 N3 N4 -179.8(3) 5_666 . . . ?
N1 N2 N3 Pb1 146.6(3) . . . 4_545 ?
N1 N2 N3 N4 0.3(5) . . . . ?
N2 N1 C7 N4 -0.7(5) . . . . ?
N2 N1 C7 C5 -178.9(5) . . . . ?
N2 N3 N4 C7 -0.7(5) . . . . ?
N3 N4 C7 N1 0.9(5) . . . . ?
N3 N4 C7 C5 179.1(4) . . . . ?
C1 C2 C3 C4 1.1(8) . . . . ?
C2 C1 C6 C5 -1.0(7) . . . . ?
C2 C1 C8 O1 174.6(5) . . . . ?
C2 C1 C8 O2 -6.6(7) . . . . ?
C2 C3 C4 C5 -1.0(7) . . . . ?
C2 C3 C4 C9 -178.9(4) . . . . ?
C3 C4 C5 C6 -0.1(7) . . . . ?
C3 C4 C5 C7 -176.4(4) . . . . ?
C3 C4 C9 O3 -137.1(5) . . . . ?
C3 C4 C9 O4 43.2(6) . . . . ?
C4 C5 C6 C1 1.1(7) . . . . ?
C4 C5 C7 N1 -71.8(7) . . . . ?
C4 C5 C7 N4 110.3(5) . . . . ?
C5 C4 C9 O3 45.0(7) . . . . ?
C5 C4 C9 O4 -134.7(5) . . . . ?
C6 C1 C2 C3 -0.2(7) . . . . ?
C6 C1 C8 O1 -7.0(7) . . . . ?
C6 C1 C8 O2 171.8(5) . . . . ?
C6 C5 C7 N1 111.9(6) . . . . ?
C6 C5 C7 N4 -66.0(6) . . . . ?
C7 N1 N2 Mn1 -179.6(3) . . . 5_666 ?
C7 N1 N2 N3 0.3(5) . . . . ?
C7 C5 C6 C1 177.5(4) . . . . ?
C8 C1 C2 C3 178.3(4) . . . . ?
C8 C1 C6 C5 -179.4(4) . . . . ?
C9 C4 C5 C6 177.6(4) . . . . ?
C9 C4 C5 C7 1.4(7) . . . . ?
